data_7218139
loop_
_publ_author_name
'Ren, Hai-Yun'
'Han, Cai-Yun'
'Qu, Mei'
'Zhang, Xian-Ming'

_publ_section_title
;
 Luminescent Group 12 Metal Tetracarboxylate Networks for Probe Metal Ions
;
_journal_name_full 'RSC Adv.'
_journal_paper_doi 10.1039/C4RA05275G
_journal_year 2014
_chemical_formula_sum 'C47.5 H32.5 Cd2.5 N1.5 O17.5'
_chemical_formula_weight 1185.25
_chemical_name_systematic
; 
 ? 
;
_space_group_IT_number 2
_symmetry_cell_setting triclinic
_symmetry_space_group_name_Hall '-P 1'
_symmetry_space_group_name_H-M 'P -1'
_atom_sites_solution_hydrogens geom
_atom_sites_solution_primary direct
_atom_sites_solution_secondary difmap
_audit_creation_method SHELXL-97
_cell_angle_alpha 102.099(3)
_cell_angle_beta 96.385(3)
_cell_angle_gamma 98.947(3)
_cell_formula_units_Z 2
_cell_length_a 11.2195(4)
_cell_length_b 15.8170(7)
_cell_length_c 18.0989(6)
_cell_measurement_temperature 293(2)
_cell_volume 3067.7(2)
_computing_structure_refinement 'SHELXL-97 (Sheldrick, 1997)'
_computing_structure_solution 'SHELXS-97 (Sheldrick, 1990)'
_diffrn_ambient_temperature 293(2)
_diffrn_measured_fraction_theta_full 0.998
_diffrn_measured_fraction_theta_max 0.998
_diffrn_radiation_monochromator graphite
_diffrn_radiation_source 'fine-focus sealed tube'
_diffrn_radiation_type MoK\a
_diffrn_radiation_wavelength 0.71073
_diffrn_reflns_av_R_equivalents 0.0493
_diffrn_reflns_av_sigmaI/netI 0.0971
_diffrn_reflns_limit_h_max 10
_diffrn_reflns_limit_h_min -14
_diffrn_reflns_limit_k_max 18
_diffrn_reflns_limit_k_min -19
_diffrn_reflns_limit_l_max 22
_diffrn_reflns_limit_l_min -20
_diffrn_reflns_number 22875
_diffrn_reflns_theta_full 26.37
_diffrn_reflns_theta_max 26.37
_diffrn_reflns_theta_min 2.75
_exptl_absorpt_coefficient_mu 0.920
_exptl_crystal_colour yellow
_exptl_crystal_density_diffrn 1.283
_exptl_crystal_density_method 'not measured'
_exptl_crystal_description sheet
_exptl_crystal_F_000 1176
_exptl_crystal_size_max 0.22
_exptl_crystal_size_mid 0.16
_exptl_crystal_size_min 0.12
_platon_squeeze_details
;
;
_refine_diff_density_max 1.731
_refine_diff_density_min -0.771
_refine_diff_density_rms 0.171
_refine_ls_extinction_method none
_refine_ls_goodness_of_fit_ref 1.035
_refine_ls_hydrogen_treatment mixed
_refine_ls_matrix_type full
_refine_ls_number_parameters 653
_refine_ls_number_reflns 12518
_refine_ls_number_restraints 408
_refine_ls_restrained_S_all 1.082
_refine_ls_R_factor_all 0.1227
_refine_ls_R_factor_gt 0.0498
_refine_ls_shift/su_max 0.006
_refine_ls_shift/su_mean 0.000
_refine_ls_structure_factor_coef Fsqd
_refine_ls_weighting_details 'calc w=1/[\s^2^(Fo^2^)+(0.1253P)^2^+14.2171P] where P=(Fo^2^+2Fc^2^)/3'
_refine_ls_weighting_scheme calc
_refine_ls_wR_factor_gt 0.1210
_refine_ls_wR_factor_ref 0.1521
_reflns_number_gt 8310
_reflns_number_total 12518
_reflns_threshold_expression >2sigma(I)
_cod_data_source_file c4ra05275g2.cif
_cod_data_source_block 3
_cod_depositor_comments
;
The following automatic conversions were performed:

'_symmetry_cell_setting' value 'Triclinic' changed to 'triclinic'
according to
/usr/data/users/saulius/crontab/automatic-downloads/rss-feeds/RSC/lib/dictionaries/cif_core.dic
dictionary named 'cif_core.dic' version 2.4.2 from 2011-04-26.

Automatic conversion script
Id: cif_fix_values 2827 2014-09-09 07:05:25Z andrius 
;
_cod_original_sg_symbol_H-M P-1
_cod_original_formula_sum 'C47.50 H32.50 Cd2.50 N1.50 O17.50'
_cod_database_code 7218139

loop_
_symmetry_equiv_pos_as_xyz
'x, y, z'
'-x, -y, -z'

loop_
_atom_site_label
_atom_site_type_symbol
_atom_site_fract_x
_atom_site_fract_y
_atom_site_fract_z
_atom_site_U_iso_or_equiv
_atom_site_adp_type
_atom_site_occupancy
_atom_site_symmetry_multiplicity
_atom_site_calc_flag
_atom_site_refinement_flags
_atom_site_disorder_group
Cd1 Cd 0.73090(6) 0.25003(4) 0.63584(4) 0.0317(2) Uani 1 1 d . .
Cd3 Cd 0.64148(6) 0.67881(4) 0.88470(4) 0.0368(2) Uani 1 1 d . .
Cd2 Cd 0.63529(10) 0.49321(8) 0.69717(6) 0.0247(3) Uani 0.50 1 d P 1
O1W O 0.6860(9) 0.4496(6) 0.7941(8) 0.125(5) Uani 1 1 d D 1
H1WA H 0.7388 0.4952 0.8456 0.187 Uiso 1 1 d RD 1
H1WB H 0.7429 0.3993 0.7917 0.187 Uiso 1 1 d RD 1
O1 O 1.5299(7) 0.2104(6) 0.5908(5) 0.067(2) Uani 1 1 d U .
O2 O 1.5441(7) 0.3506(6) 0.6376(5) 0.072(2) Uani 1 1 d U .
O3 O 0.9334(7) 0.1889(5) 0.6387(5) 0.061(2) Uani 1 1 d U .
O4 O 0.7735(7) 0.1349(5) 0.5502(5) 0.060(2) Uani 1 1 d U .
O5 O 0.6770(8) 0.1549(5) 0.7296(4) 0.063(2) Uani 1 1 d U .
O6 O 0.7603(6) 0.2937(4) 0.7647(4) 0.0441(16) Uani 1 1 d U .
O7 O 0.4080(7) 0.2153(4) 1.0178(4) 0.0508(17) Uani 1 1 d U .
O8 O 0.4365(8) 0.1925(5) 1.1326(4) 0.064(2) Uani 1 1 d U .
O9 O 0.8183(9) 0.3348(6) 0.5679(5) 0.078(2) Uani 1 1 d U .
O10 O 0.8114(9) 0.4498(7) 0.6510(5) 0.085(3) Uani 1 1 d U .
O11 O 0.7290(6) 0.6368(5) 0.7736(4) 0.0466(16) Uani 1 1 d U .
O12 O 0.8446(7) 0.7364(5) 0.8691(4) 0.062(2) Uani 1 1 d U .
O13 O 0.4677(8) 0.5307(7) 0.7473(5) 0.080(3) Uani 1 1 d U .
O14 O 0.4638(7) 0.5926(6) 0.8671(5) 0.067(2) Uani 1 1 d U .
O15 O 0.1964(8) 0.3364(6) 0.9551(5) 0.069(2) Uani 1 1 d U .
O16 O 0.2700(7) 0.4221(5) 1.0681(5) 0.0565(19) Uani 1 1 d U .
C1 C 1.3493(9) 0.2682(7) 0.5752(5) 0.0405(19) Uani 1 1 d U .
C2 C 1.2709(8) 0.1873(6) 0.5638(6) 0.040(2) Uani 1 1 d U .
H2 H 1.3024 0.1391 0.5739 0.048 Uiso 1 1 calc R .
C3 C 1.1462(8) 0.1769(6) 0.5375(5) 0.0368(19) Uani 1 1 d U .
C4 C 1.1020(9) 0.2486(7) 0.5224(6) 0.044(2) Uani 1 1 d U .
H4 H 1.0191 0.2434 0.5060 0.053 Uiso 1 1 calc R .
C5 C 1.1794(9) 0.3290(7) 0.5313(6) 0.046(2) Uani 1 1 d U .
H5 H 1.1481 0.3762 0.5189 0.055 Uiso 1 1 calc R .
C6 C 1.3021(9) 0.3396(7) 0.5583(6) 0.045(2) Uani 1 1 d U .
H6 H 1.3528 0.3939 0.5652 0.054 Uiso 1 1 calc R .
C7 C 1.0681(8) 0.0873(7) 0.5218(6) 0.043(2) Uani 1 1 d U .
C8 C 0.9482(9) 0.0696(7) 0.5364(6) 0.045(2) Uani 1 1 d U .
C9 C 0.8851(8) -0.0162(6) 0.5152(6) 0.045(2) Uani 1 1 d U .
H9 H 0.8060 -0.0271 0.5264 0.054 Uiso 1 1 calc R .
C10 C 1.4839(9) 0.2772(8) 0.6036(6) 0.048(2) Uani 1 1 d U .
C11 C 0.8834(10) 0.1370(7) 0.5801(7) 0.050(2) Uani 1 1 d U .
C12 C 0.7175(9) 0.2223(6) 0.7805(5) 0.0395(19) Uani 1 1 d U .
C13 C 0.7126(9) 0.2217(6) 0.8632(5) 0.0355(18) Uani 1 1 d U .
C14 C 0.7805(10) 0.2908(6) 0.9212(5) 0.043(2) Uani 1 1 d U .
H14 H 0.8319 0.3366 0.9094 0.051 Uiso 1 1 calc R .
C15 C 0.7698(10) 0.2898(7) 0.9958(6) 0.047(2) Uani 1 1 d U .
H15 H 0.8129 0.3364 1.0345 0.056 Uiso 1 1 calc R .
C16 C 0.6965(9) 0.2213(6) 1.0148(5) 0.0384(19) Uani 1 1 d U .
H16 H 0.6909 0.2222 1.0658 0.046 Uiso 1 1 calc R .
C17 C 0.6311(8) 0.1512(6) 0.9580(5) 0.0332(17) Uani 1 1 d U .
C18 C 0.6413(9) 0.1522(6) 0.8828(5) 0.0355(18) Uani 1 1 d U .
H18 H 0.5992 0.1051 0.8442 0.043 Uiso 1 1 calc R .
C19 C 0.5594(8) 0.0747(6) 0.9786(5) 0.0321(18) Uani 1 1 d U .
C20 C 0.4771(9) 0.0832(6) 1.0301(5) 0.0351(18) Uani 1 1 d U .
C21 C 0.4191(9) 0.0090(6) 1.0516(5) 0.0354(19) Uani 1 1 d U .
H21 H 0.3649 0.0158 1.0869 0.043 Uiso 1 1 calc R .
C22 C 0.4389(10) 0.1704(6) 1.0628(6) 0.043(2) Uani 1 1 d U .
C23 C 0.8459(10) 0.4135(7) 0.5938(6) 0.048(2) Uani 1 1 d U .
C24 C 0.9250(8) 0.4640(6) 0.5479(5) 0.0342(18) Uani 1 1 d U .
C25 C 1.0070(8) 0.5440(6) 0.5781(5) 0.0330(17) Uani 1 1 d U .
C26 C 1.0793(8) 0.5765(6) 0.5283(5) 0.0341(19) Uani 1 1 d U .
H26 H 1.1343 0.6291 0.5478 0.041 Uiso 1 1 calc R .
C27 C 1.0240(8) 0.5954(7) 0.6581(5) 0.0375(18) Uani 1 1 d U .
C28 C 1.1396(9) 0.6225(7) 0.7011(6) 0.047(2) Uani 1 1 d U .
H28 H 1.2067 0.6066 0.6795 0.057 Uiso 1 1 calc R .
C29 C 1.1573(10) 0.6723(8) 0.7752(6) 0.056(3) Uani 1 1 d U .
H29 H 1.2357 0.6904 0.8025 0.067 Uiso 1 1 calc R .
C30 C 1.0595(10) 0.6951(8) 0.8087(6) 0.052(2) Uani 1 1 d U .
H30 H 1.0716 0.7283 0.8587 0.063 Uiso 1 1 calc R .
C31 C 0.9426(9) 0.6688(7) 0.7680(5) 0.045(2) Uani 1 1 d U .
C32 C 0.9236(9) 0.6210(7) 0.6915(5) 0.041(2) Uani 1 1 d U .
H32 H 0.8458 0.6065 0.6633 0.049 Uiso 1 1 calc R .
C33 C 0.8319(9) 0.6834(7) 0.8059(5) 0.045(2) Uani 1 1 d U .
C34 C 0.4201(10) 0.5419(8) 0.8055(7) 0.052(2) Uani 1 1 d U .
C35 C 0.2932(9) 0.4907(7) 0.8031(6) 0.045(2) Uani 1 1 d U .
C36 C 0.2308(10) 0.4360(8) 0.7357(7) 0.059(3) Uani 1 1 d U .
H36 H 0.2697 0.4260 0.6928 0.071 Uiso 1 1 calc R .
C37 C 0.1118(11) 0.3963(9) 0.7315(7) 0.064(3) Uani 1 1 d U .
H37 H 0.0700 0.3607 0.6855 0.076 Uiso 1 1 calc R .
C38 C 0.0537(10) 0.4086(8) 0.7950(6) 0.057(3) Uani 1 1 d U .
H38 H -0.0279 0.3835 0.7914 0.068 Uiso 1 1 calc R .
C39 C 0.1179(9) 0.4590(7) 0.8646(6) 0.042(2) Uani 1 1 d U .
C40 C 0.2363(8) 0.4999(6) 0.8677(5) 0.039(2) Uani 1 1 d U .
H40 H 0.2790 0.5343 0.9140 0.047 Uiso 1 1 calc R .
C41 C -0.0411(8) 0.5225(6) 0.9336(5) 0.037(2) Uani 1 1 d U .
H41 H -0.0693 0.5373 0.8886 0.044 Uiso 1 1 calc R .
C42 C 0.0567(8) 0.4767(6) 0.9341(5) 0.0353(18) Uani 1 1 d U .
C43 C 0.0968(8) 0.4539(6) 1.0036(6) 0.0391(19) Uani 1 1 d U .
C44 C 0.1957(9) 0.3998(7) 1.0078(7) 0.047(2) Uani 1 1 d U .
N1 N 0.5954(16) 0.6980(12) 0.1038(9) 0.121(5) Uani 1 1 d U .
H1A H 0.5727 0.7408 0.0827 0.145 Uiso 1 1 calc R .
H1B H 0.6686 0.6902 0.0906 0.145 Uiso 1 1 calc R .
C45 C 0.612(2) 0.7313(16) 0.1915(12) 0.144(7) Uani 1 1 d U .
H45A H 0.5823 0.7854 0.2040 0.215 Uiso 1 1 calc R .
H45B H 0.6972 0.7410 0.2119 0.215 Uiso 1 1 calc R .
H45C H 0.5674 0.6881 0.2132 0.215 Uiso 1 1 calc R .
C46 C 0.5075(18) 0.6163(15) 0.0693(12) 0.121(6) Uani 1 1 d U .
H46A H 0.5095 0.6008 0.0153 0.182 Uiso 1 1 calc R .
H46B H 0.4270 0.6249 0.0782 0.182 Uiso 1 1 calc R .
H46C H 0.5287 0.5699 0.0920 0.182 Uiso 1 1 calc R .
O17 O 0.5936(16) 0.5459(13) 0.5862(10) 0.071(4) Uani 0.50 1 d PDU 1
N2 N 0.515(3) 0.6777(19) 0.5994(18) 0.134(7) Uani 0.50 1 d PDU 1
C47 C 0.508(3) 0.587(2) 0.590(2) 0.115(6) Uani 0.50 1 d PDU 1
C48 C 0.430(3) 0.604(2) 0.547(2) 0.122(7) Uani 0.50 1 d PDU 1
H48A H 0.3470 0.5932 0.5576 0.146 Uiso 0.50 1 calc PR 1
H48B H 0.4388 0.5931 0.4936 0.146 Uiso 0.50 1 calc PR 1
C49 C 0.620(4) 0.746(3) 0.636(3) 0.161(12) Uani 0.50 1 d PDU 1
H49A H 0.6086 0.7713 0.6876 0.241 Uiso 0.50 1 calc PR 1
H49B H 0.6287 0.7912 0.6082 0.241 Uiso 0.50 1 calc PR 1
H49C H 0.6928 0.7209 0.6380 0.241 Uiso 0.50 1 calc PR 1

loop_
_atom_site_aniso_label
_atom_site_aniso_U_11
_atom_site_aniso_U_22
_atom_site_aniso_U_33
_atom_site_aniso_U_23
_atom_site_aniso_U_13
_atom_site_aniso_U_12
Cd1 0.0297(4) 0.0306(4) 0.0364(4) 0.0080(3) 0.0131(3) 0.0044(3)
Cd3 0.0381(4) 0.0275(4) 0.0468(4) 0.0046(3) 0.0178(3) 0.0099(3)
Cd2 0.0247(6) 0.0238(6) 0.0248(6) 0.0013(4) 0.0124(4) 0.0022(5)
O1W 0.065(6) 0.044(6) 0.224(13) -0.052(7) -0.017(7) 0.025(5)
O1 0.035(4) 0.061(5) 0.099(5) 0.010(4) 0.004(4) 0.011(4)
O2 0.046(4) 0.068(5) 0.080(5) -0.010(4) 0.000(4) -0.014(4)
O3 0.052(4) 0.047(4) 0.072(5) -0.013(4) 0.016(4) 0.003(3)
O4 0.043(4) 0.046(4) 0.084(5) -0.008(4) 0.014(4) 0.014(3)
O5 0.089(5) 0.052(4) 0.040(4) 0.008(3) 0.018(4) -0.013(4)
O6 0.058(4) 0.036(4) 0.041(3) 0.018(3) 0.014(3) 0.000(3)
O7 0.070(5) 0.031(4) 0.058(4) 0.008(3) 0.023(4) 0.023(3)
O8 0.111(6) 0.039(4) 0.053(4) 0.012(3) 0.036(4) 0.030(4)
O9 0.102(6) 0.050(5) 0.095(5) 0.030(4) 0.062(5) 0.005(4)
O10 0.086(6) 0.085(6) 0.070(5) 0.003(4) 0.045(4) -0.027(5)
O11 0.044(4) 0.045(4) 0.048(4) 0.001(3) 0.017(3) 0.004(3)
O12 0.061(5) 0.058(5) 0.057(4) -0.014(4) 0.030(4) 0.000(4)
O13 0.051(5) 0.104(7) 0.088(6) 0.017(5) 0.033(4) 0.008(5)
O14 0.044(4) 0.067(5) 0.086(5) 0.018(4) 0.016(4) -0.002(4)
O15 0.068(5) 0.055(5) 0.087(6) 0.008(4) 0.022(4) 0.029(4)
O16 0.048(4) 0.055(5) 0.074(5) 0.026(4) 0.006(4) 0.019(4)
C1 0.035(4) 0.039(4) 0.047(4) 0.006(4) 0.012(3) 0.005(3)
C2 0.030(4) 0.027(4) 0.059(5) 0.002(4) 0.008(4) 0.007(3)
C3 0.027(4) 0.026(4) 0.055(4) 0.002(3) 0.011(3) 0.003(3)
C4 0.032(4) 0.037(5) 0.056(5) -0.002(4) 0.006(4) 0.006(4)
C5 0.040(5) 0.038(5) 0.059(5) 0.011(4) 0.004(4) 0.011(4)
C6 0.041(4) 0.034(4) 0.056(5) 0.004(4) 0.016(4) 0.002(4)
C7 0.025(4) 0.036(5) 0.064(5) 0.002(4) 0.007(4) 0.004(4)
C8 0.029(4) 0.034(4) 0.066(5) 0.002(4) 0.012(4) 0.003(3)
C9 0.022(4) 0.036(5) 0.071(6) -0.002(4) 0.014(4) 0.002(4)
C10 0.033(4) 0.053(5) 0.057(5) 0.011(4) 0.012(4) -0.001(4)
C11 0.040(4) 0.034(4) 0.071(5) -0.003(4) 0.020(4) 0.004(4)
C12 0.049(4) 0.035(4) 0.038(4) 0.014(3) 0.015(3) 0.003(4)
C13 0.047(4) 0.024(4) 0.041(4) 0.015(3) 0.015(3) 0.009(3)
C14 0.055(5) 0.030(4) 0.044(4) 0.014(4) 0.013(4) 0.000(4)
C15 0.055(5) 0.037(5) 0.044(4) 0.006(4) 0.007(4) -0.001(4)
C16 0.048(5) 0.033(4) 0.035(4) 0.009(3) 0.008(4) 0.005(4)
C17 0.044(4) 0.025(4) 0.035(4) 0.012(3) 0.015(3) 0.008(3)
C18 0.045(4) 0.025(4) 0.037(4) 0.006(3) 0.012(4) 0.005(3)
C19 0.046(4) 0.022(4) 0.032(4) 0.008(3) 0.017(3) 0.009(3)
C20 0.045(4) 0.026(4) 0.039(4) 0.010(3) 0.020(3) 0.010(3)
C21 0.044(5) 0.028(4) 0.040(4) 0.011(4) 0.020(4) 0.010(4)
C22 0.063(5) 0.026(4) 0.049(4) 0.011(3) 0.032(4) 0.011(4)
C23 0.057(5) 0.046(5) 0.047(4) 0.015(4) 0.033(4) 0.001(4)
C24 0.034(4) 0.042(4) 0.033(4) 0.015(3) 0.016(3) 0.009(4)
C25 0.032(4) 0.040(4) 0.031(4) 0.013(3) 0.012(3) 0.006(3)
C26 0.034(4) 0.035(5) 0.038(4) 0.013(4) 0.012(4) 0.008(4)
C27 0.036(4) 0.043(4) 0.036(4) 0.010(3) 0.013(3) 0.007(3)
C28 0.037(4) 0.055(5) 0.048(5) 0.003(4) 0.011(4) 0.009(4)
C29 0.043(5) 0.067(6) 0.048(5) 0.001(4) 0.001(4) 0.004(5)
C30 0.053(5) 0.059(5) 0.037(4) -0.002(4) 0.007(4) 0.002(4)
C31 0.049(4) 0.047(5) 0.035(4) 0.001(4) 0.018(4) 0.004(4)
C32 0.042(4) 0.048(5) 0.033(4) 0.008(4) 0.017(4) 0.005(4)
C33 0.047(4) 0.043(4) 0.041(4) 0.001(4) 0.022(4) 0.000(4)
C34 0.035(4) 0.061(5) 0.067(5) 0.017(4) 0.019(4) 0.019(4)
C35 0.037(4) 0.049(5) 0.051(4) 0.010(4) 0.017(4) 0.013(4)
C36 0.050(5) 0.064(6) 0.057(5) -0.005(5) 0.026(4) 0.007(5)
C37 0.058(5) 0.067(6) 0.053(5) -0.006(5) 0.014(4) -0.004(5)
C38 0.047(5) 0.060(6) 0.054(5) 0.003(4) 0.014(4) -0.008(4)
C39 0.034(4) 0.043(4) 0.049(4) 0.006(4) 0.013(3) 0.006(4)
C40 0.031(4) 0.041(5) 0.043(4) 0.003(4) 0.013(3) 0.006(4)
C41 0.033(4) 0.034(5) 0.046(5) 0.014(4) 0.008(4) 0.005(4)
C42 0.028(4) 0.032(4) 0.048(4) 0.012(3) 0.011(3) 0.002(3)
C43 0.032(4) 0.032(4) 0.057(5) 0.014(4) 0.013(4) 0.006(3)
C44 0.036(4) 0.044(5) 0.067(5) 0.017(4) 0.015(4) 0.013(4)
N1 0.127(11) 0.143(13) 0.135(11) 0.063(10) 0.076(10) 0.071(9)
C45 0.150(15) 0.175(17) 0.141(14) 0.061(14) 0.053(13) 0.077(13)
C46 0.107(13) 0.154(16) 0.139(13) 0.080(13) 0.056(11) 0.043(12)
O17 0.071(11) 0.096(12) 0.073(9) 0.071(8) 0.023(8) 0.016(8)
N2 0.139(14) 0.147(15) 0.112(12) 0.038(12) 0.020(11) 0.005(12)
C47 0.120(13) 0.132(13) 0.098(10) 0.046(11) 0.019(10) 0.003(11)
C48 0.126(14) 0.138(15) 0.101(12) 0.037(12) 0.016(11) 0.011(12)
C49 0.18(2) 0.16(2) 0.14(2) 0.03(2) 0.02(2) 0.03(2)

loop_
_atom_type_symbol
_atom_type_description
_atom_type_scat_dispersion_real
_atom_type_scat_dispersion_imag
_atom_type_scat_source
C C 0.0033 0.0016 'International Tables Vol C Tables 4.2.6.8 and 6.1.1.4'
H H 0.0000 0.0000 'International Tables Vol C Tables 4.2.6.8 and 6.1.1.4'
Cd Cd -0.8075 1.2024 'International Tables Vol C Tables 4.2.6.8 and 6.1.1.4'
N N 0.0061 0.0033 'International Tables Vol C Tables 4.2.6.8 and 6.1.1.4'
O O 0.0106 0.0060 'International Tables Vol C Tables 4.2.6.8 and 6.1.1.4'

loop_
_geom_angle_atom_site_label_1
_geom_angle_atom_site_label_2
_geom_angle_atom_site_label_3
_geom_angle
_geom_angle_site_symmetry_1
_geom_angle_site_symmetry_3
O9 Cd1 O1 109.3(4) . 1_455
O9 Cd1 O6 120.0(3) . .
O1 Cd1 O6 110.2(3) 1_455 .
O9 Cd1 O4 86.4(3) . .
O1 Cd1 O4 91.4(3) 1_455 .
O6 Cd1 O4 134.7(3) . .
O9 Cd1 O5 167.4(3) . .
O1 Cd1 O5 83.3(3) 1_455 .
O6 Cd1 O5 53.4(2) . .
O4 Cd1 O5 92.7(3) . .
O9 Cd1 O3 84.2(3) . .
O1 Cd1 O3 141.9(3) 1_455 .
O6 Cd1 O3 91.2(3) . .
O4 Cd1 O3 53.0(2) . .
O5 Cd1 O3 85.3(3) . .
O14 Cd3 O16 90.0(3) . 2_667
O14 Cd3 O7 93.9(3) . 2_667
O16 Cd3 O7 111.7(3) 2_667 2_667
O14 Cd3 O11 106.3(3) . .
O16 Cd3 O11 87.4(3) 2_667 .
O7 Cd3 O11 152.4(3) 2_667 .
O14 Cd3 O12 161.0(3) . .
O16 Cd3 O12 84.2(3) 2_667 .
O7 Cd3 O12 105.0(3) 2_667 .
O11 Cd3 O12 55.5(2) . .
O14 Cd3 O8 95.9(3) . 2_667
O16 Cd3 O8 165.4(3) 2_667 2_667
O7 Cd3 O8 54.6(2) 2_667 2_667
O11 Cd3 O8 103.7(3) . 2_667
O12 Cd3 O8 94.1(3) . 2_667
O14 Cd3 C33 133.7(3) . .
O16 Cd3 C33 82.8(3) 2_667 .
O7 Cd3 C33 131.2(3) 2_667 .
O11 Cd3 C33 28.2(3) . .
O12 Cd3 C33 27.6(3) . .
O8 Cd3 C33 102.4(3) 2_667 .
O14 Cd3 C22 95.8(3) . 2_667
O16 Cd3 C22 138.8(3) 2_667 2_667
O7 Cd3 C22 27.3(3) 2_667 2_667
O11 Cd3 C22 129.1(3) . 2_667
O12 Cd3 C22 100.5(3) . 2_667
O8 Cd3 C22 27.3(3) 2_667 2_667
C33 Cd3 C22 119.2(3) . 2_667
O1W Cd2 O13 89.0(4) . .
O1W Cd2 O2 88.6(3) . 1_455
O13 Cd2 O2 95.6(3) . 1_455
O1W Cd2 O17 175.6(5) . .
O13 Cd2 O17 94.7(5) . .
O2 Cd2 O17 93.3(6) 1_455 .
O1W Cd2 O10 87.6(4) . .
O13 Cd2 O10 176.6(4) . .
O2 Cd2 O10 83.7(3) 1_455 .
O17 Cd2 O10 88.7(5) . .
O1W Cd2 O11 84.9(3) . .
O13 Cd2 O11 81.9(3) . .
O2 Cd2 O11 173.1(3) 1_455 .
O17 Cd2 O11 93.3(5) . .
O10 Cd2 O11 98.4(3) . .
C10 O1 Cd1 107.8(7) . 1_655
C10 O2 Cd2 173.2(9) . 1_655
C11 O3 Cd1 85.2(6) . .
C11 O4 Cd1 98.6(6) . .
C12 O5 Cd1 86.0(6) . .
C12 O6 Cd1 99.4(6) . .
C22 O7 Cd3 92.7(6) . 2_667
C22 O8 Cd3 90.0(6) . 2_667
C23 O9 Cd1 119.8(7) . .
C23 O10 Cd2 141.9(9) . .
C33 O11 Cd3 91.2(5) . .
C33 O11 Cd2 142.4(6) . .
Cd3 O11 Cd2 113.6(3) . .
C33 O12 Cd3 90.1(6) . .
C34 O13 Cd2 144.4(9) . .
C34 O14 Cd3 122.4(8) . .
C44 O16 Cd3 120.9(7) . 2_667
C6 C1 C2 118.9(9) . .
C6 C1 C10 120.8(9) . .
C2 C1 C10 120.3(9) . .
C1 C2 C3 121.6(9) . .
C1 C2 H2 119.2 . .
C3 C2 H2 119.2 . .
C4 C3 C2 118.2(9) . .
C4 C3 C7 122.6(8) . .
C2 C3 C7 119.1(8) . .
C3 C4 C5 121.0(9) . .
C3 C4 H4 119.5 . .
C5 C4 H4 119.5 . .
C6 C5 C4 120.7(10) . .
C6 C5 H5 119.6 . .
C4 C5 H5 119.6 . .
C5 C6 C1 119.6(9) . .
C5 C6 H6 120.2 . .
C1 C6 H6 120.2 . .
C9 C7 C8 116.7(9) 2_756 .
C9 C7 C3 117.8(8) 2_756 .
C8 C7 C3 125.3(8) . .
C9 C8 C7 118.8(9) . .
C9 C8 C11 116.3(8) . .
C7 C8 C11 124.7(9) . .
C8 C9 C7 124.4(9) . 2_756
C8 C9 H9 117.8 . .
C7 C9 H9 117.8 2_756 .
O1 C10 O2 122.6(10) . .
O1 C10 C1 117.9(9) . .
O2 C10 C1 119.5(10) . .
O3 C11 O4 123.2(9) . .
O3 C11 C8 121.8(10) . .
O4 C11 C8 115.0(9) . .
O5 C12 O6 121.2(9) . .
O5 C12 C13 120.6(8) . .
O6 C12 C13 118.1(8) . .
C18 C13 C14 119.2(8) . .
C18 C13 C12 120.4(8) . .
C14 C13 C12 120.4(8) . .
C15 C14 C13 118.8(9) . .
C15 C14 H14 120.6 . .
C13 C14 H14 120.6 . .
C14 C15 C16 121.6(9) . .
C14 C15 H15 119.2 . .
C16 C15 H15 119.2 . .
C15 C16 C17 120.2(9) . .
C15 C16 H16 119.9 . .
C17 C16 H16 119.9 . .
C18 C17 C16 118.3(8) . .
C18 C17 C19 121.4(8) . .
C16 C17 C19 120.2(8) . .
C17 C18 C13 121.8(8) . .
C17 C18 H18 119.1 . .
C13 C18 H18 119.1 . .
C20 C19 C21 118.3(8) . 2_657
C20 C19 C17 123.0(8) . .
C21 C19 C17 118.6(8) 2_657 .
C19 C20 C21 120.3(8) . .
C19 C20 C22 123.2(8) . .
C21 C20 C22 116.4(7) . .
C19 C21 C20 121.4(8) 2_657 .
C19 C21 H21 119.3 2_657 .
C20 C21 H21 119.3 . .
O8 C22 O7 122.6(9) . .
O8 C22 C20 119.1(9) . .
O7 C22 C20 118.2(8) . .
O8 C22 Cd3 62.6(5) . 2_667
O7 C22 Cd3 60.0(5) . 2_667
C20 C22 Cd3 176.6(8) . 2_667
O10 C23 O9 122.5(10) . .
O10 C23 C24 122.3(10) . .
O9 C23 C24 115.2(9) . .
C26 C24 C25 118.3(8) 2_766 .
C26 C24 C23 116.2(9) 2_766 .
C25 C24 C23 125.3(8) . .
C26 C25 C24 116.9(8) . .
C26 C25 C27 117.7(8) . .
C24 C25 C27 125.3(8) . .
C24 C26 C25 124.8(9) 2_766 .
C24 C26 H26 117.6 2_766 .
C25 C26 H26 117.6 . .
C28 C27 C32 118.4(8) . .
C28 C27 C25 120.9(8) . .
C32 C27 C25 120.6(8) . .
C29 C28 C27 121.6(9) . .
C29 C28 H28 119.2 . .
C27 C28 H28 119.2 . .
C30 C29 C28 120.2(10) . .
C30 C29 H29 119.9 . .
C28 C29 H29 119.9 . .
C29 C30 C31 120.1(9) . .
C29 C30 H30 120.0 . .
C31 C30 H30 120.0 . .
C30 C31 C32 120.4(9) . .
C30 C31 C33 121.3(8) . .
C32 C31 C33 118.0(9) . .
C31 C32 C27 119.2(9) . .
C31 C32 H32 120.4 . .
C27 C32 H32 120.4 . .
O12 C33 O11 122.2(9) . .
O12 C33 C31 119.6(9) . .
O11 C33 C31 118.1(8) . .
O12 C33 Cd3 62.3(5) . .
O11 C33 Cd3 60.6(5) . .
C31 C33 Cd3 167.7(8) . .
O13 C34 O14 126.7(11) . .
O13 C34 C35 118.5(11) . .
O14 C34 C35 114.8(9) . .
C36 C35 C40 118.8(10) . .
C36 C35 C34 120.4(9) . .
C40 C35 C34 120.8(9) . .
C37 C36 C35 120.5(10) . .
C37 C36 H36 119.7 . .
C35 C36 H36 119.7 . .
C36 C37 C38 120.5(11) . .
C36 C37 H37 119.8 . .
C38 C37 H37 119.8 . .
C37 C38 C39 119.7(10) . .
C37 C38 H38 120.2 . .
C39 C38 H38 120.2 . .
C40 C39 C38 119.2(9) . .
C40 C39 C42 119.3(9) . .
C38 C39 C42 121.2(9) . .
C39 C40 C35 121.1(9) . .
C39 C40 H40 119.4 . .
C35 C40 H40 119.4 . .
C43 C41 C42 123.0(9) 2_567 .
C43 C41 H41 118.5 2_567 .
C42 C41 H41 118.5 . .
C41 C42 C43 117.2(8) . .
C41 C42 C39 119.5(9) . .
C43 C42 C39 123.2(8) . .
C41 C43 C42 119.8(8) 2_567 .
C41 C43 C44 119.3(9) 2_567 .
C42 C43 C44 120.8(9) . .
O15 C44 O16 124.5(10) . .
O15 C44 C43 120.0(10) . .
O16 C44 C43 115.4(9) . .
C46 N1 C45 117.6(16) . .
C46 N1 H1A 107.9 . .
C45 N1 H1A 107.9 . .
C46 N1 H1B 107.9 . .
C45 N1 H1B 107.9 . .
H1A N1 H1B 107.2 . .
N1 C45 H45A 109.5 . .
N1 C45 H45B 109.5 . .
H45A C45 H45B 109.5 . .
N1 C45 H45C 109.5 . .
H45A C45 H45C 109.5 . .
H45B C45 H45C 109.5 . .
N1 C46 H46A 109.5 . .
N1 C46 H46B 109.5 . .
H46A C46 H46B 109.5 . .
N1 C46 H46C 109.5 . .
H46A C46 H46C 109.5 . .
H46B C46 H46C 109.5 . .
C47 O17 Cd2 111(2) . .
C47 N2 C49 126(4) . .
C47 N2 C48 49.7(19) . .
C49 N2 C48 165(4) . .
C48 C47 O17 138(4) . .
C48 C47 N2 68.0(12) . .
O17 C47 N2 127(4) . .
C47 C48 N2 62.3(11) . .
C47 C48 H48A 117.5 . .
N2 C48 H48A 117.5 . .
C47 C48 H48B 117.5 . .
N2 C48 H48B 117.5 . .
H48A C48 H48B 114.6 . .

loop_
_geom_bond_atom_site_label_1
_geom_bond_atom_site_label_2
_geom_bond_distance
_geom_bond_site_symmetry_2
Cd1 O9 2.196(8) .
Cd1 O1 2.254(8) 1_455
Cd1 O6 2.260(6) .
Cd1 O4 2.280(7) .
Cd1 O5 2.554(7) .
Cd1 O3 2.603(8) .
Cd3 O14 2.184(8) .
Cd3 O16 2.267(7) 2_667
Cd3 O7 2.345(6) 2_667
Cd3 O11 2.351(6) .
Cd3 O12 2.390(8) .
Cd3 O8 2.401(7) 2_667
Cd3 C33 2.698(9) .
Cd3 C22 2.704(9) 2_667
Cd2 O1W 2.070(15) .
Cd2 O13 2.283(8) .
Cd2 O2 2.305(8) 1_455
Cd2 O17 2.357(14) .
Cd2 O10 2.371(10) .
Cd2 O11 2.407(7) .
O1W H1WA 1.0968 .
O1W H1WB 1.0918 .
O1 C10 1.237(13) .
O1 Cd1 2.254(7) 1_655
O2 C10 1.244(13) .
O2 Cd2 2.305(8) 1_655
O3 C11 1.214(12) .
O4 C11 1.283(13) .
O5 C12 1.240(12) .
O6 C12 1.260(11) .
O7 C22 1.242(12) .
O7 Cd3 2.345(6) 2_667
O8 C22 1.242(11) .
O8 Cd3 2.401(7) 2_667
O9 C23 1.212(13) .
O10 C23 1.209(12) .
O11 C33 1.274(12) .
O12 C33 1.248(11) .
O13 C34 1.226(13) .
O14 C34 1.227(14) .
O15 C44 1.232(13) .
O16 C44 1.246(13) .
O16 Cd3 2.267(7) 2_667
C1 C6 1.393(14) .
C1 C2 1.398(13) .
C1 C10 1.514(14) .
C2 C3 1.400(13) .
C2 H2 0.9300 .
C3 C4 1.371(14) .
C3 C7 1.499(13) .
C4 C5 1.392(14) .
C4 H4 0.9300 .
C5 C6 1.381(14) .
C5 H5 0.9300 .
C6 H6 0.9300 .
C7 C9 1.390(13) 2_756
C7 C8 1.397(13) .
C8 C9 1.383(13) .
C8 C11 1.519(13) .
C9 C7 1.390(13) 2_756
C9 H9 0.9300 .
C12 C13 1.505(12) .
C13 C18 1.388(12) .
C13 C14 1.400(13) .
C14 C15 1.372(13) .
C14 H14 0.9300 .
C15 C16 1.383(14) .
C15 H15 0.9300 .
C16 C17 1.389(13) .
C16 H16 0.9300 .
C17 C18 1.382(12) .
C17 C19 1.484(12) .
C18 H18 0.9300 .
C19 C20 1.384(12) .
C19 C21 1.391(12) 2_657
C20 C21 1.401(12) .
C20 C22 1.529(12) .
C21 C19 1.391(12) 2_657
C21 H21 0.9300 .
C22 Cd3 2.704(9) 2_667
C23 C24 1.529(12) .
C24 C26 1.386(12) 2_766
C24 C25 1.408(13) .
C25 C26 1.401(11) .
C25 C27 1.479(12) .
C26 C24 1.386(12) 2_766
C26 H26 0.9300 .
C27 C28 1.391(13) .
C27 C32 1.410(12) .
C28 C29 1.381(14) .
C28 H28 0.9300 .
C29 C30 1.371(15) .
C29 H29 0.9300 .
C30 C31 1.387(15) .
C30 H30 0.9300 .
C31 C32 1.407(13) .
C31 C33 1.509(13) .
C32 H32 0.9300 .
C34 C35 1.516(15) .
C35 C36 1.381(15) .
C35 C40 1.386(13) .
C36 C37 1.371(16) .
C36 H36 0.9300 .
C37 C38 1.376(15) .
C37 H37 0.9300 .
C38 C39 1.393(14) .
C38 H38 0.9300 .
C39 C40 1.374(13) .
C39 C42 1.496(13) .
C40 H40 0.9300 .
C41 C43 1.368(13) 2_567
C41 C42 1.405(13) .
C41 H41 0.9300 .
C42 C43 1.424(13) .
C43 C41 1.368(13) 2_567
C43 C44 1.508(13) .
N1 C46 1.47(2) .
N1 C45 1.54(2) .
N1 H1A 0.9000 .
N1 H1B 0.9000 .
C45 H45A 0.9600 .
C45 H45B 0.9600 .
C45 H45C 0.9600 .
C46 H46A 0.9600 .
C46 H46B 0.9600 .
C46 H46C 0.9600 .
O17 C47 1.239(10) .
N2 C47 1.398(10) .
N2 C49 1.461(11) .
N2 C48 1.464(11) .
C47 C48 1.20(4) .
C48 H48A 0.9700 .
C48 H48B 0.9700 .
C49 H49A 0.9600 .
C49 H49B 0.9600 .
C49 H49C 0.9600 .

loop_
_platon_squeeze_void_nr
_platon_squeeze_void_average_x
_platon_squeeze_void_average_y
_platon_squeeze_void_average_z
_platon_squeeze_void_volume
_platon_squeeze_void_count_electrons
_platon_squeeze_void_content
1 -0.017 0.000 -0.001 973 180 ' '
